data_7213434
loop_
_publ_author_name
'Hawksley, Daniel'
'Griffin, David A.'
'Leeper, Finian J.'

_publ_section_title
;
 Synthesis of 3-deazathiamine
;
_journal_issue 2
_journal_name_full 'Journal of the Chemical Society, Perkin Transactions 1'
_journal_page_first 144
_journal_paper_doi 10.1039/b006962k
_journal_year 2001
_chemical_formula_sum 'C13 H18 N3 O1.5 S'
_chemical_formula_weight 272.36
_chemical_name_systematic
; 
 ? 
;
_space_group_IT_number 15
_symmetry_cell_setting monoclinic
_symmetry_space_group_name_Hall '-C 2yc'
_symmetry_space_group_name_H-M 'C 1 2/c 1'
_atom_sites_solution_hydrogens geom
_atom_sites_solution_primary direct
_atom_sites_solution_secondary difmap
_audit_creation_method SHELXL-97
_cell_angle_alpha 90.00
_cell_angle_beta 92.501(4)
_cell_angle_gamma 90.00
_cell_formula_units_Z 16
_cell_length_a 47.033(2)
_cell_length_b 11.2180(7)
_cell_length_c 10.5570(5)
_cell_measurement_reflns_used 20097
_cell_measurement_temperature 220(2)
_cell_measurement_theta_max 25.03
_cell_measurement_theta_min 2.91
_cell_volume 5564.7(5)
_computing_cell_refinement 'HKL Scalepack (Otwinowski & Minor 1997)'
_computing_data_collection
; 
"Collect" data collection software, Nonius B.V., 1998. 
;
_computing_data_reduction
; 
"Collect" data collection software, Nonius B.V., 1998. 
;
_computing_structure_refinement 'SHELXL-97 (Sheldrick, 1997)'
_computing_structure_solution 'SHELXS-97 (Sheldrick, 1990)'
_diffrn_ambient_temperature 220(2)
_diffrn_measured_fraction_theta_full 0.971
_diffrn_measured_fraction_theta_max 0.971
_diffrn_measurement_device_type 'Nonius KappaCCD'
_diffrn_measurement_method CCD
_diffrn_radiation_monochromator graphite
_diffrn_radiation_source 'fine-focus sealed tube'
_diffrn_radiation_type MoK\a
_diffrn_radiation_wavelength 0.71070
_diffrn_reflns_av_R_equivalents 0.0505
_diffrn_reflns_av_sigmaI/netI 0.0625
_diffrn_reflns_limit_h_max 50
_diffrn_reflns_limit_h_min 0
_diffrn_reflns_limit_k_max 12
_diffrn_reflns_limit_k_min 0
_diffrn_reflns_limit_l_max 11
_diffrn_reflns_limit_l_min -11
_diffrn_reflns_number 5846
_diffrn_reflns_theta_full 22.50
_diffrn_reflns_theta_max 22.50
_diffrn_reflns_theta_min 2.99
_exptl_absorpt_coefficient_mu 0.230
_exptl_absorpt_correction_type none
_exptl_crystal_colour colourless
_exptl_crystal_density_diffrn 1.300
_exptl_crystal_density_method 'not measured'
_exptl_crystal_description block
_exptl_crystal_F_000 2320
_exptl_crystal_size_max 0.21
_exptl_crystal_size_mid 0.18
_exptl_crystal_size_min 0.10
_refine_diff_density_max 0.350
_refine_diff_density_min -0.336
_refine_diff_density_rms 0.077
_refine_ls_extinction_method none
_refine_ls_goodness_of_fit_ref 1.059
_refine_ls_hydrogen_treatment mixed
_refine_ls_matrix_type full
_refine_ls_number_parameters 366
_refine_ls_number_reflns 3532
_refine_ls_number_restraints 13
_refine_ls_restrained_S_all 1.060
_refine_ls_R_factor_all 0.1063
_refine_ls_R_factor_gt 0.0851
_refine_ls_shift/su_max 0.016
_refine_ls_shift/su_mean 0.001
_refine_ls_structure_factor_coef Fsqd
_refine_ls_weighting_details 'calc w=1/[\s^2^(Fo^2^)+(0.0886P)^2^+46.6802P] where P=(Fo^2^+2Fc^2^)/3'
_refine_ls_weighting_scheme calc
_refine_ls_wR_factor_gt 0.2214
_refine_ls_wR_factor_ref 0.2368
_reflns_number_gt 2657
_reflns_number_total 3532
_reflns_threshold_expression >2sigma(I)
_cod_data_source_file b006962ksup1.cif
_cod_data_source_block fl0001
_cod_depositor_comments
;
The following automatic conversions were performed:

'_symmetry_cell_setting' value 'Monoclinic' changed to 'monoclinic'
according to /home/saulius/struct/CIF-dictionaries/cif_core.dic
dictionary named 'cif_core.dic' version 2.4.2 from 2011-04-26.

Automatic conversion script
Id: cif_fix_values 1891 2012-01-12 08:04:46Z andrius 
;
_cod_original_sg_symbol_H-M C2/c
_cod_original_formula_sum 'C13 H18 N3 O1.50 S'
_cod_database_code 7213434

loop_
_symmetry_equiv_pos_as_xyz
'x, y, z'
'-x, y, -z+1/2'
'x+1/2, y+1/2, z'
'-x+1/2, y+1/2, -z+1/2'
'-x, -y, -z'
'x, -y, z-1/2'
'-x+1/2, -y+1/2, -z'
'x+1/2, -y+1/2, z-1/2'

loop_
_atom_site_label
_atom_site_type_symbol
_atom_site_fract_x
_atom_site_fract_y
_atom_site_fract_z
_atom_site_U_iso_or_equiv
_atom_site_adp_type
_atom_site_occupancy
_atom_site_symmetry_multiplicity
_atom_site_calc_flag
_atom_site_refinement_flags
_atom_site_disorder_assembly
_atom_site_disorder_group
O1 O 0.04416(10) 0.6959(5) 0.6868(5) 0.0634(14) Uani 1 1 d D . .
H1A H 0.0639(7) 0.671(6) 0.679(8) 0.095 Uiso 1 1 d D . .
H1B H 0.0386(14) 0.778(3) 0.711(8) 0.095 Uiso 1 1 d D . .
S1_1 S 0.19903(4) 0.75038(17) 0.82849(18) 0.0557(6) Uani 1 1 d . . .
O18_1 O 0.29893(8) 0.7251(4) 0.8028(4) 0.0459(11) Uani 1 1 d . . .
H18_1 H 0.3096 0.6908 0.8557 0.069 Uiso 1 1 calc R . .
N10_1 N 0.15483(12) 0.3270(5) 0.8499(5) 0.0379(13) Uani 1 1 d . . .
H100_1 H 0.1703(16) 0.335(6) 0.811(6) 0.054(11) Uiso 1 1 d . . .
H200_1 H 0.1518(15) 0.276(7) 0.898(7) 0.054(11) Uiso 1 1 d . . .
N11_1 N 0.08479(10) 0.5074(5) 0.7116(4) 0.0441(13) Uani 1 1 d . . .
N13_1 N 0.10730(10) 0.3685(4) 0.8520(4) 0.0347(12) Uani 1 1 d . . .
C2_1 C 0.17287(14) 0.6508(6) 0.7844(6) 0.0501(17) Uani 1 1 d . . .
H2_1 H 0.1550 0.6479 0.8212 0.060 Uiso 1 1 calc R . .
C3_1 C 0.18064(12) 0.5763(6) 0.6900(5) 0.0360(14) Uani 1 1 d . . .
C4_1 C 0.20881(12) 0.6003(6) 0.6532(5) 0.0386(15) Uani 1 1 d . . .
C5_1 C 0.22136(13) 0.6932(6) 0.7196(6) 0.0426(16) Uani 1 1 d . . .
C6_1 C 0.25137(13) 0.7392(6) 0.7146(6) 0.0482(17) Uani 1 1 d . . .
H6A_1 H 0.2582 0.7272 0.6291 0.058 Uiso 1 1 calc R . .
H6B_1 H 0.2516 0.8250 0.7321 0.058 Uiso 1 1 calc R . .
C7_1 C 0.27084(13) 0.6774(7) 0.8084(6) 0.0486(17) Uani 1 1 d . . .
H7A_1 H 0.2639 0.6880 0.8939 0.058 Uiso 1 1 calc R . .
H7B_1 H 0.2711 0.5918 0.7898 0.058 Uiso 1 1 calc R . .
C8_1 C 0.22279(14) 0.5332(6) 0.5505(6) 0.0513(18) Uani 1 1 d . . .
H8A_1 H 0.2422 0.5609 0.5442 0.077 Uiso 1 1 calc R . .
H8B_1 H 0.2124 0.5464 0.4704 0.077 Uiso 1 1 calc R . .
H8C_1 H 0.2229 0.4487 0.5702 0.077 Uiso 1 1 calc R . .
C9_1 C 0.16177(12) 0.4838(6) 0.6293(5) 0.0395(15) Uani 1 1 d . . .
H9A_1 H 0.1572 0.5076 0.5414 0.047 Uiso 1 1 calc R . .
H9B_1 H 0.1723 0.4085 0.6270 0.047 Uiso 1 1 calc R . .
C12_1 C 0.08497(12) 0.4313(6) 0.8070(5) 0.0367(15) Uani 1 1 d . . .
C14_1 C 0.13232(12) 0.3855(5) 0.7978(5) 0.0312(14) Uani 1 1 d . . .
C15_1 C 0.13461(12) 0.4627(6) 0.6936(5) 0.0359(15) Uani 1 1 d . . .
C16_1 C 0.11006(13) 0.5204(6) 0.6568(5) 0.0419(16) Uani 1 1 d . . .
H16_1 H 0.1108 0.5733 0.5880 0.050 Uiso 1 1 calc R . .
C17_1 C 0.05749(13) 0.4123(7) 0.8720(6) 0.0521(18) Uani 1 1 d . . .
H17A_1 H 0.0588 0.4488 0.9554 0.078 Uiso 1 1 calc R . .
H17B_1 H 0.0540 0.3275 0.8806 0.078 Uiso 1 1 calc R . .
H17C_1 H 0.0420 0.4484 0.8220 0.078 Uiso 1 1 calc R . .
S1_2 S 0.08915(4) 0.74216(17) 1.00486(17) 0.0549(6) Uani 1 1 d . . .
N10_2 N 0.09629(12) 0.8189(5) 0.5545(5) 0.0454(14) Uani 1 1 d . . .
H100_2 H 0.0994(14) 0.766(6) 0.495(7) 0.054(11) Uiso 1 1 d . . .
H200_2 H 0.0817(15) 0.810(6) 0.608(6) 0.054(11) Uiso 1 1 d . . .
N11_2 N 0.16254(11) 1.0463(5) 0.6317(5) 0.0445(13) Uani 1 1 d . . .
N13_2 N 0.14192(10) 0.8790(4) 0.5253(4) 0.0370(12) Uani 1 1 d . . .
C2_2 C 0.10227(14) 0.8311(6) 0.8903(6) 0.0456(16) Uani 1 1 d . . .
H2_2 H 0.1206 0.8224 0.8592 0.055 Uiso 1 1 calc R . .
C3_2 C 0.08370(13) 0.9150(6) 0.8490(5) 0.0373(15) Uani 1 1 d . . .
C4_2 C 0.05779(14) 0.9092(6) 0.9120(6) 0.0468(17) Uani 1 1 d . . .
C5_2 C 0.05743(14) 0.8197(6) 0.9996(6) 0.0495(17) Uani 1 1 d D . .
O18_2 O 0.01169(17) 0.6496(9) 0.9087(8) 0.069(3) Uani 0.67 1 d PD A 1
H18_2 H 0.0247 0.6685 0.8621 0.103 Uiso 0.67 1 calc PR A 1
C6_2 C 0.0331(5) 0.774(2) 1.0758(15) 0.060(3) Uani 0.67 1 d PD A 1
H6A_2 H 0.0395 0.7705 1.1653 0.072 Uiso 0.67 1 calc PR A 1
H6B_2 H 0.0174 0.8315 1.0685 0.072 Uiso 0.67 1 calc PR A 1
C7_2 C 0.0218(2) 0.6528(9) 1.0366(11) 0.047(3) Uani 0.67 1 d PD A 1
H7A_2 H 0.0370 0.5937 1.0493 0.056 Uiso 0.67 1 calc PR A 1
H7B_2 H 0.0063 0.6308 1.0912 0.056 Uiso 0.67 1 calc PR A 1
O18'_2 O 0.0063(4) 0.7238(19) 0.9167(18) 0.069(3) Uani 0.33 1 d PD A 2
H18'_2 H 0.0203 0.7330 0.8725 0.103 Uiso 0.33 1 calc PR A 2
C6'_2 C 0.0349(9) 0.794(5) 1.094(3) 0.060(3) Uani 0.33 1 d PD A 2
H6'1_2 H 0.0237 0.8665 1.1086 0.072 Uiso 0.33 1 calc PR A 2
H6'2_2 H 0.0440 0.7697 1.1756 0.072 Uiso 0.33 1 calc PR A 2
C7'_2 C 0.0156(4) 0.695(2) 1.042(2) 0.047(3) Uani 0.33 1 d PD A 2
H7'1_2 H 0.0261 0.6197 1.0425 0.056 Uiso 0.33 1 calc PR A 2
H7'2_2 H -0.0008 0.6864 1.0949 0.056 Uiso 0.33 1 calc PR A 2
C8_2 C 0.03382(17) 0.9935(8) 0.8839(8) 0.082(3) Uani 1 1 d . . .
H8A_2 H 0.0335 1.0156 0.7950 0.123 Uiso 1 1 calc R A .
H8B_2 H 0.0364 1.0643 0.9358 0.123 Uiso 1 1 calc R . .
H8C_2 H 0.0160 0.9554 0.9026 0.123 Uiso 1 1 calc R . .
C9_2 C 0.08857(13) 1.0042(6) 0.7473(5) 0.0417(15) Uani 1 1 d . . .
H9A_2 H 0.0893 1.0838 0.7856 0.050 Uiso 1 1 calc R . .
H9B_2 H 0.0722 1.0026 0.6864 0.050 Uiso 1 1 calc R . .
C12_2 C 0.16315(13) 0.9556(6) 0.5505(5) 0.0418(16) Uani 1 1 d . . .
C14_2 C 0.11772(13) 0.8923(6) 0.5862(5) 0.0370(15) Uani 1 1 d . . .
C15_2 C 0.11526(12) 0.9851(5) 0.6766(5) 0.0357(14) Uani 1 1 d . . .
C16_2 C 0.13817(14) 1.0571(6) 0.6927(6) 0.0455(17) Uani 1 1 d . . .
H16_2 H 0.1370 1.1197 0.7514 0.055 Uiso 1 1 calc R . .
C17_2 C 0.19048(14) 0.9343(7) 0.4854(6) 0.0516(18) Uani 1 1 d . . .
H17A_2 H 0.2019 1.0063 0.4890 0.077 Uiso 1 1 calc R . .
H17B_2 H 0.1863 0.9129 0.3975 0.077 Uiso 1 1 calc R . .
H17C_2 H 0.2009 0.8700 0.5276 0.077 Uiso 1 1 calc R . .

loop_
_atom_site_aniso_label
_atom_site_aniso_U_11
_atom_site_aniso_U_22
_atom_site_aniso_U_33
_atom_site_aniso_U_23
_atom_site_aniso_U_13
_atom_site_aniso_U_12
O1 0.044(3) 0.086(4) 0.061(3) -0.006(3) 0.006(2) 0.002(3)
S1_1 0.0458(11) 0.0538(12) 0.0679(12) -0.0142(9) 0.0071(9) -0.0059(9)
O18_1 0.034(2) 0.048(3) 0.056(3) 0.004(2) 0.003(2) -0.006(2)
N10_1 0.036(3) 0.044(3) 0.035(3) 0.006(3) 0.008(2) 0.006(3)
N11_1 0.033(3) 0.066(4) 0.033(3) 0.005(3) 0.004(2) -0.004(3)
N13_1 0.037(3) 0.043(3) 0.024(2) -0.002(2) 0.004(2) -0.004(2)
C2_1 0.031(3) 0.061(5) 0.058(4) -0.002(4) 0.007(3) 0.002(3)
C3_1 0.028(3) 0.045(4) 0.036(3) 0.006(3) 0.006(3) 0.004(3)
C4_1 0.036(3) 0.047(4) 0.033(3) 0.009(3) 0.003(3) 0.006(3)
C5_1 0.037(3) 0.045(4) 0.045(4) 0.016(3) 0.001(3) 0.000(3)
C6_1 0.037(4) 0.051(4) 0.056(4) 0.013(3) 0.000(3) -0.007(3)
C7_1 0.037(4) 0.062(5) 0.048(4) 0.006(3) 0.006(3) -0.006(3)
C8_1 0.046(4) 0.058(4) 0.052(4) -0.004(3) 0.016(3) -0.009(3)
C9_1 0.039(4) 0.049(4) 0.031(3) 0.002(3) 0.004(3) -0.001(3)
C12_1 0.035(3) 0.046(4) 0.030(3) -0.002(3) 0.004(3) 0.002(3)
C14_1 0.039(4) 0.027(3) 0.028(3) -0.004(3) 0.001(3) 0.001(3)
C15_1 0.034(3) 0.046(4) 0.028(3) 0.001(3) -0.001(3) -0.008(3)
C16_1 0.041(4) 0.051(4) 0.034(3) 0.008(3) 0.004(3) -0.001(3)
C17_1 0.033(4) 0.075(5) 0.049(4) 0.005(4) 0.008(3) 0.000(3)
S1_2 0.0584(12) 0.0534(11) 0.0527(10) 0.0116(9) 0.0017(8) 0.0087(9)
N10_2 0.042(3) 0.052(4) 0.042(3) -0.010(3) 0.010(3) -0.004(3)
N11_2 0.041(3) 0.049(3) 0.044(3) -0.005(3) 0.006(3) -0.006(3)
N13_2 0.040(3) 0.040(3) 0.031(3) -0.004(2) 0.005(2) -0.001(3)
C2_2 0.041(4) 0.051(4) 0.045(4) 0.001(3) 0.002(3) 0.003(3)
C3_2 0.040(3) 0.041(4) 0.031(3) -0.005(3) 0.002(3) 0.002(3)
C4_2 0.046(4) 0.054(4) 0.041(4) 0.000(3) 0.008(3) 0.008(3)
C5_2 0.059(4) 0.054(4) 0.036(3) -0.001(3) 0.005(3) 0.016(4)
O18_2 0.034(4) 0.108(9) 0.064(4) 0.000(6) 0.010(3) 0.016(5)
C6_2 0.075(6) 0.067(10) 0.039(6) -0.004(5) 0.022(5) -0.001(5)
C7_2 0.033(6) 0.067(9) 0.041(4) 0.006(6) 0.013(4) 0.026(5)
O18'_2 0.034(4) 0.108(9) 0.064(4) 0.000(6) 0.010(3) 0.016(5)
C6'_2 0.075(6) 0.067(10) 0.039(6) -0.004(5) 0.022(5) -0.001(5)
C7'_2 0.033(6) 0.067(9) 0.041(4) 0.006(6) 0.013(4) 0.026(5)
C8_2 0.064(5) 0.098(7) 0.088(6) 0.044(5) 0.037(4) 0.041(5)
C9_2 0.042(4) 0.048(4) 0.035(3) -0.003(3) 0.006(3) 0.008(3)
C12_2 0.039(4) 0.058(4) 0.029(3) -0.002(3) 0.004(3) 0.002(3)
C14_2 0.041(4) 0.041(4) 0.029(3) 0.004(3) 0.006(3) 0.005(3)
C15_2 0.039(4) 0.038(4) 0.030(3) 0.002(3) 0.004(3) 0.002(3)
C16_2 0.054(4) 0.048(4) 0.035(3) -0.013(3) 0.004(3) -0.001(3)
C17_2 0.051(4) 0.059(5) 0.046(4) -0.004(3) 0.008(3) -0.008(4)

loop_
_atom_type_symbol
_atom_type_description
_atom_type_scat_dispersion_real
_atom_type_scat_dispersion_imag
_atom_type_scat_source
C C 0.0033 0.0016 'International Tables Vol C Tables 4.2.6.8 and 6.1.1.4'
H H 0.0000 0.0000 'International Tables Vol C Tables 4.2.6.8 and 6.1.1.4'
N N 0.0061 0.0033 'International Tables Vol C Tables 4.2.6.8 and 6.1.1.4'
O O 0.0106 0.0060 'International Tables Vol C Tables 4.2.6.8 and 6.1.1.4'
S S 0.1246 0.1234 'International Tables Vol C Tables 4.2.6.8 and 6.1.1.4'

loop_
_geom_angle_atom_site_label_1
_geom_angle_atom_site_label_2
_geom_angle_atom_site_label_3
_geom_angle
H1A O1 H1B 124(4)
C2_1 S1_1 C5_1 91.6(3)
C7_1 O18_1 H18_1 109.5
C14_1 N10_1 H100_1 115(5)
C14_1 N10_1 H200_1 117(5)
H100_1 N10_1 H200_1 125(7)
C12_1 N11_1 C16_1 114.8(5)
C12_1 N13_1 C14_1 117.6(5)
C3_1 C2_1 S1_1 112.8(5)
C3_1 C2_1 H2_1 123.6
S1_1 C2_1 H2_1 123.6
C2_1 C3_1 C4_1 111.5(6)
C2_1 C3_1 C9_1 124.5(5)
C4_1 C3_1 C9_1 123.9(5)
C5_1 C4_1 C3_1 112.8(6)
C5_1 C4_1 C8_1 124.0(6)
C3_1 C4_1 C8_1 123.2(6)
C4_1 C5_1 C6_1 128.6(6)
C4_1 C5_1 S1_1 111.3(5)
C6_1 C5_1 S1_1 119.8(5)
C7_1 C6_1 C5_1 111.5(5)
C7_1 C6_1 H6A_1 109.3
C5_1 C6_1 H6A_1 109.3
C7_1 C6_1 H6B_1 109.3
C5_1 C6_1 H6B_1 109.3
H6A_1 C6_1 H6B_1 108.0
O18_1 C7_1 C6_1 109.9(5)
O18_1 C7_1 H7A_1 109.7
C6_1 C7_1 H7A_1 109.7
O18_1 C7_1 H7B_1 109.7
C6_1 C7_1 H7B_1 109.7
H7A_1 C7_1 H7B_1 108.2
C4_1 C8_1 H8A_1 109.5
C4_1 C8_1 H8B_1 109.5
H8A_1 C8_1 H8B_1 109.5
C4_1 C8_1 H8C_1 109.5
H8A_1 C8_1 H8C_1 109.5
H8B_1 C8_1 H8C_1 109.5
C15_1 C9_1 C3_1 114.9(5)
C15_1 C9_1 H9A_1 108.6
C3_1 C9_1 H9A_1 108.6
C15_1 C9_1 H9B_1 108.6
C3_1 C9_1 H9B_1 108.6
H9A_1 C9_1 H9B_1 107.5
N11_1 C12_1 N13_1 126.3(5)
N11_1 C12_1 C17_1 117.5(5)
N13_1 C12_1 C17_1 116.2(5)
N10_1 C14_1 N13_1 116.4(5)
N10_1 C14_1 C15_1 122.4(5)
N13_1 C14_1 C15_1 121.2(5)
C16_1 C15_1 C14_1 114.9(5)
C16_1 C15_1 C9_1 121.8(5)
C14_1 C15_1 C9_1 123.3(5)
N11_1 C16_1 C15_1 125.2(6)
N11_1 C16_1 H16_1 117.4
C15_1 C16_1 H16_1 117.4
C12_1 C17_1 H17A_1 109.5
C12_1 C17_1 H17B_1 109.5
H17A_1 C17_1 H17B_1 109.5
C12_1 C17_1 H17C_1 109.5
H17A_1 C17_1 H17C_1 109.5
H17B_1 C17_1 H17C_1 109.5
C2_2 S1_2 C5_2 91.2(3)
C14_2 N10_2 H100_2 116(5)
C14_2 N10_2 H200_2 120(4)
H100_2 N10_2 H200_2 121(6)
C12_2 N11_2 C16_2 114.8(5)
C12_2 N13_2 C14_2 118.5(5)
C3_2 C2_2 S1_2 112.9(5)
C3_2 C2_2 H2_2 123.5
S1_2 C2_2 H2_2 123.5
C2_2 C3_2 C4_2 112.1(6)
C2_2 C3_2 C9_2 125.8(6)
C4_2 C3_2 C9_2 122.1(5)
C5_2 C4_2 C3_2 112.9(6)
C5_2 C4_2 C8_2 124.7(6)
C3_2 C4_2 C8_2 122.5(6)
C4_2 C5_2 C6'_2 128(3)
C4_2 C5_2 C6_2 129.8(14)
C6'_2 C5_2 C6_2 11.8(15)
C4_2 C5_2 S1_2 110.9(5)
C6'_2 C5_2 S1_2 121(3)
C6_2 C5_2 S1_2 118.9(13)
C7_2 O18_2 H18_2 109.5
C7_2 C6_2 C5_2 115.0(12)
C7_2 C6_2 H6A_2 108.5
C5_2 C6_2 H6A_2 108.5
C7_2 C6_2 H6B_2 108.5
C5_2 C6_2 H6B_2 108.5
H6A_2 C6_2 H6B_2 107.5
O18_2 C7_2 C6_2 112.6(11)
O18_2 C7_2 H7A_2 109.1
C6_2 C7_2 H7A_2 109.1
O18_2 C7_2 H7B_2 109.1
C6_2 C7_2 H7B_2 109.1
H7A_2 C7_2 H7B_2 107.8
C7'_2 O18'_2 H18'_2 109.5
C5_2 C6'_2 C7'_2 108.5(17)
C5_2 C6'_2 H6'1_2 110.0
C7'_2 C6'_2 H6'1_2 110.0
C5_2 C6'_2 H6'2_2 110.0
C7'_2 C6'_2 H6'2_2 110.0
H6'1_2 C6'_2 H6'2_2 108.4
O18'_2 C7'_2 C6'_2 109.4(18)
O18'_2 C7'_2 H7'1_2 109.8
C6'_2 C7'_2 H7'1_2 109.8
O18'_2 C7'_2 H7'2_2 109.8
C6'_2 C7'_2 H7'2_2 109.8
H7'1_2 C7'_2 H7'2_2 108.2
C4_2 C8_2 H8A_2 109.5
C4_2 C8_2 H8B_2 109.5
H8A_2 C8_2 H8B_2 109.5
C4_2 C8_2 H8C_2 109.5
H8A_2 C8_2 H8C_2 109.5
H8B_2 C8_2 H8C_2 109.5
C3_2 C9_2 C15_2 114.8(5)
C3_2 C9_2 H9A_2 108.6
C15_2 C9_2 H9A_2 108.6
C3_2 C9_2 H9B_2 108.6
C15_2 C9_2 H9B_2 108.6
H9A_2 C9_2 H9B_2 107.6
N11_2 C12_2 N13_2 125.7(6)
N11_2 C12_2 C17_2 117.3(6)
N13_2 C12_2 C17_2 117.0(6)
N10_2 C14_2 N13_2 117.4(6)
N10_2 C14_2 C15_2 122.6(6)
N13_2 C14_2 C15_2 120.0(6)
C16_2 C15_2 C14_2 115.8(5)
C16_2 C15_2 C9_2 122.0(6)
C14_2 C15_2 C9_2 122.2(5)
N11_2 C16_2 C15_2 125.3(6)
N11_2 C16_2 H16_2 117.4
C15_2 C16_2 H16_2 117.4
C12_2 C17_2 H17A_2 109.5
C12_2 C17_2 H17B_2 109.5
H17A_2 C17_2 H17B_2 109.5
C12_2 C17_2 H17C_2 109.5
H17A_2 C17_2 H17C_2 109.5
H17B_2 C17_2 H17C_2 109.5

loop_
_geom_bond_atom_site_label_1
_geom_bond_atom_site_label_2
_geom_bond_distance
O1 H1A 0.98(2)
O1 H1B 0.99(2)
S1_1 C2_1 1.711(7)
S1_1 C5_1 1.715(7)
O18_1 C7_1 1.429(7)
O18_1 H18_1 0.8300
N10_1 C14_1 1.343(8)
N10_1 H100_1 0.85(7)
N10_1 H200_1 0.78(7)
N11_1 C12_1 1.320(8)
N11_1 C16_1 1.352(8)
N13_1 C12_1 1.335(7)
N13_1 C14_1 1.345(7)
C2_1 C3_1 1.363(9)
C2_1 H2_1 0.9400
C3_1 C4_1 1.423(8)
C3_1 C9_1 1.492(9)
C4_1 C5_1 1.375(9)
C4_1 C8_1 1.496(9)
C5_1 C6_1 1.506(9)
C6_1 C7_1 1.490(9)
C6_1 H6A_1 0.9800
C6_1 H6B_1 0.9800
C7_1 H7A_1 0.9800
C7_1 H7B_1 0.9800
C8_1 H8A_1 0.9700
C8_1 H8B_1 0.9700
C8_1 H8C_1 0.9700
C9_1 C15_1 1.491(8)
C9_1 H9A_1 0.9800
C9_1 H9B_1 0.9800
C12_1 C17_1 1.505(8)
C14_1 C15_1 1.408(8)
C15_1 C16_1 1.365(8)
C16_1 H16_1 0.9400
C17_1 H17A_1 0.9700
C17_1 H17B_1 0.9700
C17_1 H17C_1 0.9700
S1_2 C2_2 1.704(7)
S1_2 C5_2 1.726(7)
N10_2 C14_2 1.333(8)
N10_2 H100_2 0.88(7)
N10_2 H200_2 0.91(7)
N11_2 C12_2 1.332(8)
N11_2 C16_2 1.344(8)
N13_2 C12_2 1.335(8)
N13_2 C14_2 1.340(7)
C2_2 C3_2 1.343(9)
C2_2 H2_2 0.9400
C3_2 C4_2 1.415(9)
C3_2 C9_2 1.493(9)
C4_2 C5_2 1.366(9)
C4_2 C8_2 1.491(10)
C5_2 C6'_2 1.51(2)
C5_2 C6_2 1.517(13)
O18_2 C7_2 1.413(11)
O18_2 H18_2 0.8300
C6_2 C7_2 1.511(15)
C6_2 H6A_2 0.9800
C6_2 H6B_2 0.9800
C7_2 H7A_2 0.9800
C7_2 H7B_2 0.9800
O18'_2 C7'_2 1.409(18)
O18'_2 H18'_2 0.8300
C6'_2 C7'_2 1.523(19)
C6'_2 H6'1_2 0.9800
C6'_2 H6'2_2 0.9800
C7'_2 H7'1_2 0.9800
C7'_2 H7'2_2 0.9800
C8_2 H8A_2 0.9700
C8_2 H8B_2 0.9700
C8_2 H8C_2 0.9700
C9_2 C15_2 1.504(8)
C9_2 H9A_2 0.9800
C9_2 H9B_2 0.9800
C12_2 C17_2 1.503(9)
C14_2 C15_2 1.420(8)
C15_2 C16_2 1.352(9)
C16_2 H16_2 0.9400
C17_2 H17A_2 0.9700
C17_2 H17B_2 0.9700
C17_2 H17C_2 0.9700

loop_
_geom_torsion_atom_site_label_1
_geom_torsion_atom_site_label_2
_geom_torsion_atom_site_label_3
_geom_torsion_atom_site_label_4
_geom_torsion
C5_1 S1_1 C2_1 C3_1 0.0(5)
S1_1 C2_1 C3_1 C4_1 0.5(7)
S1_1 C2_1 C3_1 C9_1 -177.5(5)
C2_1 C3_1 C4_1 C5_1 -0.8(7)
C9_1 C3_1 C4_1 C5_1 177.2(5)
C2_1 C3_1 C4_1 C8_1 -179.2(6)
C9_1 C3_1 C4_1 C8_1 -1.2(9)
C3_1 C4_1 C5_1 C6_1 175.3(6)
C8_1 C4_1 C5_1 C6_1 -6.3(10)
C3_1 C4_1 C5_1 S1_1 0.7(6)
C8_1 C4_1 C5_1 S1_1 179.2(5)
C2_1 S1_1 C5_1 C4_1 -0.4(5)
C2_1 S1_1 C5_1 C6_1 -175.5(5)
C4_1 C5_1 C6_1 C7_1 -89.6(8)
S1_1 C5_1 C6_1 C7_1 84.5(7)
C5_1 C6_1 C7_1 O18_1 -178.7(5)
C2_1 C3_1 C9_1 C15_1 -9.9(9)
C4_1 C3_1 C9_1 C15_1 172.3(5)
C16_1 N11_1 C12_1 N13_1 0.0(9)
C16_1 N11_1 C12_1 C17_1 -179.8(6)
C14_1 N13_1 C12_1 N11_1 1.7(9)
C14_1 N13_1 C12_1 C17_1 -178.5(5)
C12_1 N13_1 C14_1 N10_1 175.9(5)
C12_1 N13_1 C14_1 C15_1 -2.8(8)
N10_1 C14_1 C15_1 C16_1 -176.4(5)
N13_1 C14_1 C15_1 C16_1 2.3(8)
N10_1 C14_1 C15_1 C9_1 1.9(9)
N13_1 C14_1 C15_1 C9_1 -179.4(5)
C3_1 C9_1 C15_1 C16_1 93.8(7)
C3_1 C9_1 C15_1 C14_1 -84.4(7)
C12_1 N11_1 C16_1 C15_1 -0.6(9)
C14_1 C15_1 C16_1 N11_1 -0.5(9)
C9_1 C15_1 C16_1 N11_1 -178.9(6)
C5_2 S1_2 C2_2 C3_2 -0.4(5)
S1_2 C2_2 C3_2 C4_2 0.4(7)
S1_2 C2_2 C3_2 C9_2 -178.4(5)
C2_2 C3_2 C4_2 C5_2 -0.3(8)
C9_2 C3_2 C4_2 C5_2 178.6(6)
C2_2 C3_2 C4_2 C8_2 179.5(7)
C9_2 C3_2 C4_2 C8_2 -1.6(10)
C3_2 C4_2 C5_2 C6'_2 172.9(12)
C8_2 C4_2 C5_2 C6'_2 -6.9(16)
C3_2 C4_2 C5_2 C6_2 -172.1(8)
C8_2 C4_2 C5_2 C6_2 8.1(13)
C3_2 C4_2 C5_2 S1_2 0.1(7)
C8_2 C4_2 C5_2 S1_2 -179.7(6)
C2_2 S1_2 C5_2 C4_2 0.2(5)
C2_2 S1_2 C5_2 C6'_2 -173.3(13)
C2_2 S1_2 C5_2 C6_2 173.3(7)
C4_2 C5_2 C6_2 C7_2 108(2)
C6'_2 C5_2 C6_2 C7_2 -166(20)
S1_2 C5_2 C6_2 C7_2 -63(2)
C5_2 C6_2 C7_2 O18_2 -59(2)
C4_2 C5_2 C6'_2 C7'_2 99(4)
C6_2 C5_2 C6'_2 C7'_2 -4(15)
S1_2 C5_2 C6'_2 C7'_2 -89(3)
C5_2 C6'_2 C7'_2 O18'_2 -50(5)
C2_2 C3_2 C9_2 C15_2 8.2(9)
C4_2 C3_2 C9_2 C15_2 -170.6(6)
C16_2 N11_2 C12_2 N13_2 1.1(9)
C16_2 N11_2 C12_2 C17_2 -176.3(6)
C14_2 N13_2 C12_2 N11_2 -0.3(9)
C14_2 N13_2 C12_2 C17_2 177.0(5)
C12_2 N13_2 C14_2 N10_2 176.5(5)
C12_2 N13_2 C14_2 C15_2 -1.0(8)
N10_2 C14_2 C15_2 C16_2 -175.9(6)
N13_2 C14_2 C15_2 C16_2 1.5(8)
N10_2 C14_2 C15_2 C9_2 2.5(9)
N13_2 C14_2 C15_2 C9_2 179.8(5)
C3_2 C9_2 C15_2 C16_2 -107.7(7)
C3_2 C9_2 C15_2 C14_2 74.0(7)
C12_2 N11_2 C16_2 C15_2 -0.5(9)
C14_2 C15_2 C16_2 N11_2 -0.7(9)
C9_2 C15_2 C16_2 N11_2 -179.1(6)
